data_4100725
_journal_name_full 'Journal of the American Chemical Society'
_journal_year 2005
_chemical_formula_moiety 'C34 H40 Fe2 N6 O7, 1.5(CH4O), 6(H2O) '
_chemical_formula_sum 'C35.5 H58 Fe2 N6 O14.5'
_chemical_formula_weight 912.57
_space_group_IT_number 15
_symmetry_cell_setting monoclinic
_symmetry_space_group_name_Hall '-C 2yc'
_symmetry_space_group_name_H-M 'C 1 2/c 1'
_cell_angle_alpha 90
_cell_angle_beta 93.770(6)
_cell_angle_gamma 90
_cell_formula_units_Z 4
_cell_length_a 15.920(4)
_cell_length_b 15.912(4)
_cell_length_c 21.288(5)
_cell_measurement_temperature 123.2
_cell_volume 5381(2)
_exptl_crystal_density_diffrn 1.126
_cod_original_sg_symbol_H-M 'C 2/c '
_cod_original_formula_sum 'C35.50 H58 Fe2 N6 O14.50'
_cod_database_code 4100725

loop_
_symmetry_equiv_pos_as_xyz
x,y,z
-x,y,1/2-z
-x,-y,-z
x,-y,1/2+z
1/2+x,1/2+y,z
1/2-x,1/2+y,1/2-z
1/2-x,1/2-y,-z
1/2+x,1/2-y,1/2+z

loop_
_atom_site_label
_atom_site_type_symbol
_atom_site_fract_x
_atom_site_fract_y
_atom_site_fract_z
_atom_site_U_iso_or_equiv
_atom_site_adp_type
_atom_site_occupancy
_atom_site_calc_flag
_atom_site_refinement_flags
_atom_site_disorder_assembly
_atom_site_disorder_group
Fe1 Fe 0.03358(7) 0.44737(7) 0.05973(4) 0.0557(3) Uani 1.00 d . . .
O1 O 0.0338(5) 0.5275(5) 0.0039(3) 0.035(2) Uani 0.50 d P . .
O2 O -0.0764(5) 0.4010(6) 0.0117(3) 0.044(2) Uani 0.50 d P . .
O3 O -0.1054(5) 0.4486(6) -0.0412(4) 0.048(2) Uani 0.50 d P . .
O4 O 0.1370(3) 0.4521(3) 0.1223(2) 0.063(2) Uani 1.00 d . . .
O5 O 0.2552(4) 0.3996(6) 0.1648(3) 0.111(3) Uani 1.00 d . . .
N1 N -0.0093(3) 0.3347(4) 0.1083(2) 0.053(2) Uani 1.00 d . . .
N2 N -0.0411(4) 0.4968(4) 0.1358(2) 0.053(2) Uani 1.00 d . . .
N3 N 0.0989(4) 0.3413(4) 0.0138(2) 0.059(2) Uani 1.00 d . . .
C1 C -0.0949(6) 0.3549(6) 0.1255(4) 0.079(3) Uani 1.00 d . . .
C2 C -0.0964(5) 0.4389(5) 0.1551(3) 0.061(2) Uani 1.00 d . . .
C3 C -0.1571(5) 0.4571(6) 0.1989(3) 0.072(3) Uani 1.00 d . . .
C4 C -0.1571(6) 0.5410(7) 0.2214(3) 0.087(3) Uani 1.00 d . . .
C5 C -0.1017(6) 0.6002(6) 0.2027(3) 0.072(3) Uani 1.00 d . . .
C6 C -0.0430(5) 0.5752(5) 0.1595(3) 0.061(2) Uani 1.00 d . . .
C7 C 0.0206(6) 0.6363(5) 0.1399(3) 0.075(3) Uani 1.00 d . . .
C8 C -0.0104(6) 0.2626(6) 0.0646(4) 0.078(3) Uani 1.00 d . . .
C9 C 0.0595(5) 0.2659(5) 0.0206(3) 0.065(2) Uani 1.00 d . . .
C10 C 0.0790(6) 0.1952(5) -0.0140(4) 0.080(3) Uani 1.00 d . . .
C11 C 0.1378(7) 0.2030(7) -0.0572(4) 0.095(4) Uani 1.00 d . . .
C12 C 0.1800(6) 0.2803(8) -0.0633(3) 0.087(3) Uani 1.00 d . . .
C13 C 0.1600(5) 0.3462(5) -0.0265(3) 0.061(2) Uani 1.00 d . . .
C14 C 0.2061(6) 0.4257(7) -0.0299(4) 0.088(3) Uani 1.00 d . . .
C15 C 0.0426(5) 0.3180(5) 0.1692(3) 0.063(2) Uani 1.00 d . . .
C16 C 0.1377(5) 0.3135(6) 0.1615(3) 0.069(3) Uani 1.00 d . . .
C17 C 0.1773(5) 0.3947(6) 0.1476(4) 0.067(3) Uani 1.00 d . . .
O6 O 0.183(1) 0.6253(8) 0.0386(6) 0.111(5) Uani 0.50 d P . .
O7 O 0.344(2) 0.652(2) -0.068(1) 0.11(1) Uani 0.25 d P . .
C18 C 0.2394(8) 0.6379(8) 0.0825(6) 0.042(3) Uani 0.50 d P . .
C19 C 0.281(2) 0.713(2) -0.024(1) 0.07(1) Uani 0.25 d P . .
O8 O 0.308(2) 0.559(1) 0.108(1) 0.128(9) Uani 0.50 d P . .
O9 O 0.337(2) 0.521(1) 0.140(1) 0.15(1) Uani 0.50 d P . .
O10 O 0.975(1) 0.0221(9) 0.0564(8) 0.130(6) Uani 0.50 d P . .
O11 O 0.8474(9) 0.197(1) 0.7467(7) 0.128(6) Uani 0.50 d P . .
O12 O 0.759(1) 0.218(1) 0.1995(6) 0.189(8) Uani 0.50 d P . .
O13 O 0.096(1) 0.882(1) -0.236(1) 0.178(8) Uiso 0.50 d P . .
H1 H -0.1320 0.3545 0.0887 0.0946 Uiso 1.00 calc . . .
H2 H -0.1125 0.3139 0.1543 0.0946 Uiso 1.00 calc . . .
H3 H -0.1952 0.4159 0.2124 0.0865 Uiso 1.00 calc . . .
H4 H -0.1971 0.5567 0.2505 0.1049 Uiso 1.00 calc . . .
H5 H -0.1027 0.6561 0.2183 0.0862 Uiso 1.00 calc . . .
H6 H 0.0754 0.6164 0.1526 0.0895 Uiso 1.00 calc . . .
H7 H 0.0156 0.6424 0.0954 0.0895 Uiso 1.00 calc . . .
H8 H 0.0115 0.6891 0.1591 0.0895 Uiso 1.00 calc . . .
H9 H -0.0050 0.2123 0.0886 0.0939 Uiso 1.00 calc . . .
H10 H -0.0627 0.2623 0.0404 0.0939 Uiso 1.00 calc . . .
H11 H 0.0520 0.1429 -0.0077 0.0955 Uiso 1.00 calc . . .
H12 H 0.1504 0.1567 -0.0832 0.1138 Uiso 1.00 calc . . .
H13 H 0.2219 0.2863 -0.0928 0.1040 Uiso 1.00 calc . . .
H14 H 0.2325 0.4385 0.0102 0.1060 Uiso 1.00 calc . . .
H15 H 0.2476 0.4207 -0.0598 0.1060 Uiso 1.00 calc . . .
H16 H 0.1679 0.4694 -0.0425 0.1060 Uiso 1.00 calc . . .
H17 H 0.0323 0.3618 0.1980 0.0759 Uiso 1.00 calc . . .
H18 H 0.0251 0.2659 0.1858 0.0759 Uiso 1.00 calc . . .
H19 H 0.1642 0.2923 0.1996 0.0829 Uiso 1.00 calc . . .
H20 H 0.1469 0.2759 0.1280 0.0829 Uiso 1.00 calc . . .

loop_
_atom_site_aniso_label
_atom_site_aniso_U_11
_atom_site_aniso_U_22
_atom_site_aniso_U_33
_atom_site_aniso_U_12
_atom_site_aniso_U_13
_atom_site_aniso_U_23
Fe1 0.0771(8) 0.0625(7) 0.0292(5) 0.0292(6) 0.0156(4) 0.0149(4)
O1 0.040(5) 0.036(5) 0.027(4) -0.001(3) -0.001(4) 0.007(3)
O2 0.043(5) 0.057(6) 0.032(4) -0.002(4) -0.004(4) 0.010(4)
O3 0.049(5) 0.062(6) 0.034(4) 0.005(5) 0.005(4) 0.014(4)
O4 0.059(3) 0.063(3) 0.069(3) 0.008(3) 0.014(3) -0.003(3)
O5 0.059(4) 0.192(8) 0.082(4) 0.026(4) -0.005(3) -0.053(5)
N1 0.054(3) 0.065(4) 0.041(3) 0.000(3) 0.010(3) -0.007(3)
N2 0.062(4) 0.069(4) 0.029(2) 0.008(3) 0.003(2) 0.004(3)
N3 0.073(4) 0.075(4) 0.031(3) 0.028(4) 0.010(3) 0.003(3)
C1 0.079(6) 0.085(7) 0.074(5) -0.010(5) 0.015(5) -0.016(5)
C2 0.063(5) 0.085(6) 0.033(3) 0.022(4) 0.001(3) 0.005(3)
C3 0.069(5) 0.113(7) 0.035(3) 0.020(5) 0.014(3) 0.006(4)
C4 0.086(6) 0.142(9) 0.036(4) 0.047(6) 0.018(4) -0.001(5)
C5 0.096(6) 0.086(6) 0.036(3) 0.022(5) 0.021(4) 0.001(4)
C6 0.066(5) 0.079(6) 0.036(3) 0.023(4) 0.002(3) 0.008(3)
C7 0.094(6) 0.077(6) 0.053(4) 0.024(5) 0.006(4) 0.014(4)
C8 0.084(6) 0.079(6) 0.073(5) -0.007(5) 0.017(5) -0.022(4)
C9 0.089(6) 0.064(5) 0.042(4) 0.012(4) -0.008(4) -0.010(4)
C10 0.109(7) 0.072(6) 0.057(5) 0.035(5) -0.006(5) -0.016(4)
C11 0.128(9) 0.105(8) 0.048(5) 0.074(7) -0.019(5) -0.027(5)
C12 0.093(7) 0.126(9) 0.041(4) 0.067(7) 0.003(4) 0.002(5)
C13 0.069(5) 0.078(6) 0.037(3) 0.031(4) 0.009(3) 0.008(4)
C14 0.094(7) 0.127(9) 0.047(4) 0.046(6) 0.031(4) 0.024(5)
C15 0.096(6) 0.049(4) 0.046(4) 0.016(4) 0.020(4) 0.016(3)
C16 0.081(6) 0.088(6) 0.036(3) 0.034(5) -0.010(4) 0.006(4)
C17 0.052(5) 0.097(7) 0.052(4) 0.009(5) 0.009(4) -0.033(4)
O6 0.16(1) 0.075(9) 0.097(9) -0.037(9) 0.028(10) 0.016(7)
O7 0.09(2) 0.13(2) 0.10(2) -0.06(2) -0.02(1) -0.01(2)
C18 0.037(7) 0.049(8) 0.038(6) -0.011(6) -0.023(5) 0.003(5)
C19 0.09(3) 0.04(2) 0.06(2) -0.02(2) -0.01(2) 0.01(1)
O8 0.17(2) 0.10(2) 0.13(2) -0.07(1) 0.05(2) -0.01(1)
O9 0.14(2) 0.10(2) 0.20(3) 0.00(1) 0.00(2) -0.04(2)
O10 0.16(1) 0.09(1) 0.14(1) -0.02(1) 0.04(1) -0.023(10)
O11 0.10(1) 0.14(1) 0.13(1) -0.073(10) -0.072(9) 0.02(1)
O12 0.29(2) 0.21(2) 0.066(8) -0.21(2) -0.05(1) 0.015(10)

loop_
_geom_bond_atom_site_label_1
_geom_bond_atom_site_label_2
_geom_bond_distance
_geom_bond_site_symmetry_1
_geom_bond_site_symmetry_2
_geom_bond_publ_flag
FE1 O1 1.743(7) . . yes
FE1 O1 1.719(7) . 3_565 yes
FE1 O2 2.102(8) . . yes
FE1 O3 2.065(9) . 3_565 yes
FE1 O4 2.051(6) . . yes
FE1 N1 2.200(6) . . yes
FE1 N2 2.215(5) . . yes
FE1 N3 2.241(6) . . yes
O2 O3 1.41(1) . . yes
O3 O6 1.71(2) . 3_565 yes
O4 C17 1.220(10) . . yes
O5 C17 1.273(9) . . yes
N1 C1 1.470(9) . . yes
N1 C8 1.477(9) . . yes
N1 C15 1.514(9) . . yes
N2 C2 1.357(10) . . yes
N2 C6 1.347(9) . . yes
N3 C9 1.367(10) . . yes
N3 C13 1.339(8) . . yes
C1 C2 1.48(1) . . yes
C2 C3 1.416(9) . . yes
C3 C4 1.42(1) . . yes
C4 C5 1.37(1) . . yes
C5 C6 1.411(9) . . yes
C6 C7 1.48(1) . . yes
C8 C9 1.50(1) . . yes
C9 C10 1.39(1) . . yes
C10 C11 1.36(1) . . yes
C11 C12 1.41(1) . . yes
C12 C13 1.36(1) . . yes
C13 C14 1.47(1) . . yes
C15 C16 1.53(1) . . yes
C16 C17 1.48(1) . . yes
O6 C18 1.27(2) . . yes
O7 C19 1.72(4) . . yes
O8 C18 1.72(3) . . yes
